data_2219290
loop_
_publ_author_name
'Zhu, Bin'
'Cheng, Xiang-Wei'

_publ_section_title
;
 (<i>E</i>)-Methyl
 <i>N</i>'-[1-(2-hydroxyphenyl)ethylidene]hydrazinecarboxylate
;
_journal_coeditor_code CI2645
_journal_issue 9
_journal_name_full 'Acta Crystallographica Section E'
_journal_page_first o1748
_journal_paper_doi 10.1107/S1600536808024434
_journal_volume 64
_journal_year 2008
_chemical_formula_iupac 'C10 H12 N2 O3'
_chemical_formula_moiety 'C10 H12 N2 O3'
_chemical_formula_sum 'C10 H12 N2 O3'
_chemical_formula_weight 208.22
_chemical_name_systematic
;
(<i>E</i>)-Methyl N'-[1-(2-hydroxyphenyl)ethylidene]hydrazinecarboxylate
;
_space_group_IT_number 14
_symmetry_cell_setting monoclinic
_symmetry_space_group_name_Hall '-P 2ybc'
_symmetry_space_group_name_H-M 'P 1 21/c 1'
_atom_sites_solution_hydrogens geom
_atom_sites_solution_primary direct
_atom_sites_solution_secondary difmap
_audit_creation_method SHELXL-97
_cell_angle_alpha 90.00
_cell_angle_beta 109.837(3)
_cell_angle_gamma 90.00
_cell_formula_units_Z 4
_cell_length_a 8.6432(8)
_cell_length_b 12.6696(11)
_cell_length_c 9.9810(9)
_cell_measurement_reflns_used 1809
_cell_measurement_temperature 273(2)
_cell_measurement_theta_max 25.0
_cell_measurement_theta_min 2.5
_cell_volume 1028.12(16)
_computing_cell_refinement 'SAINT (Bruker, 2002)'
_computing_data_collection 'SMART (Bruker, 2002)'
_computing_data_reduction 'SAINT (Bruker, 2002)'
_computing_molecular_graphics 'SHELXTL (Sheldrick, 2008)'
_computing_publication_material 'SHELXTL (Sheldrick, 2008)'
_computing_structure_refinement 'SHELXL97 (Sheldrick, 2008)'
_computing_structure_solution 'SHELXS97 (Sheldrick, 2008)'
_diffrn_ambient_temperature 273(2)
_diffrn_measured_fraction_theta_full 0.994
_diffrn_measured_fraction_theta_max 0.994
_diffrn_measurement_device_type 'Bruker SMART CCD area-detector'
_diffrn_measurement_method '\f and \w'
_diffrn_radiation_monochromator graphite
_diffrn_radiation_source 'fine-focus sealed tube'
_diffrn_radiation_type MoK\a
_diffrn_radiation_wavelength 0.71073
_diffrn_reflns_av_R_equivalents 0.0192
_diffrn_reflns_av_sigmaI/netI 0.0132
_diffrn_reflns_limit_h_max 9
_diffrn_reflns_limit_h_min -10
_diffrn_reflns_limit_k_max 13
_diffrn_reflns_limit_k_min -14
_diffrn_reflns_limit_l_max 11
_diffrn_reflns_limit_l_min -11
_diffrn_reflns_number 10601
_diffrn_reflns_theta_full 25.05
_diffrn_reflns_theta_max 25.05
_diffrn_reflns_theta_min 2.51
_diffrn_standards_number 0
_exptl_absorpt_coefficient_mu 0.101
_exptl_absorpt_correction_T_max 0.9785
_exptl_absorpt_correction_T_min 0.9733
_exptl_absorpt_correction_type multi-scan
_exptl_absorpt_process_details '(SADABS; Bruker, 2002)'
_exptl_crystal_colour colourless
_exptl_crystal_density_diffrn 1.345
_exptl_crystal_density_method 'not measured'
_exptl_crystal_description Block
_exptl_crystal_F_000 440
_exptl_crystal_size_max 0.28
_exptl_crystal_size_mid 0.24
_exptl_crystal_size_min 0.23
_refine_diff_density_max 0.259
_refine_diff_density_min -0.118
_refine_ls_extinction_coef 0.017(3)
_refine_ls_extinction_expression Fc^*^=kFc[1+0.001xFc^2^\l^3^/sin(2\q)]^-1/4^
_refine_ls_extinction_method 'SHELXL97 (Sheldrick, 2008)'
_refine_ls_goodness_of_fit_ref 1.050
_refine_ls_hydrogen_treatment constr
_refine_ls_matrix_type full
_refine_ls_number_parameters 140
_refine_ls_number_reflns 1809
_refine_ls_number_restraints 0
_refine_ls_restrained_S_all 1.050
_refine_ls_R_factor_all 0.0399
_refine_ls_R_factor_gt 0.0351
_refine_ls_shift/su_max 0.001
_refine_ls_shift/su_mean 0.000
_refine_ls_structure_factor_coef Fsqd
_refine_ls_weighting_details 'calc w=1/[\s^2^(Fo^2^)+(0.0557P)^2^+0.2233P] where P=(Fo^2^+2Fc^2^)/3'
_refine_ls_weighting_scheme calc
_refine_ls_wR_factor_gt 0.1009
_refine_ls_wR_factor_ref 0.1068
_reflns_number_gt 1587
_reflns_number_total 1809
_reflns_threshold_expression I>2\s(I)
_cod_data_source_file ci2645.cif
_cod_data_source_block I
_cod_depositor_comments
;
The following automatic conversions were performed:
'_symmetry_cell_setting' value 'Monoclinic' changed to 'monoclinic'
according to '/home/saulius/struct/CIF-dictionaries/cif_core.dic'
dictionary named 'cif_core.dic' version 2.4.1 from 2010-06-29.

Automatic conversion script
Id: cif_fix_enum 1527 2010-12-29 10:47:43Z saulius 

The following automatic conversions were performed:

'_symmetry_cell_setting' value 'Monoclinic' changed to 'monoclinic'
according to /home/saulius/struct/CIF-dictionaries/cif_core.dic
dictionary named 'cif_core.dic' version 2.4.1 from 2010-06-29.

Automatic conversion script
Id: cif_fix_values 1715 2011-07-08 13:25:40Z adriana 
;
_cod_original_sg_symbol_H-M 'P 21/c'
_cod_database_code 2219290
_cod_database_fobs_code 2219290

loop_
_symmetry_equiv_pos_as_xyz
'x, y, z'
'-x, y+1/2, -z+1/2'
'-x, -y, -z'
'x, -y-1/2, z-1/2'

loop_
_atom_site_type_symbol
_atom_site_label
_atom_site_fract_x
_atom_site_fract_y
_atom_site_fract_z
_atom_site_U_iso_or_equiv
_atom_site_adp_type
_atom_site_calc_flag
_atom_site_refinement_flags
_atom_site_occupancy
C C1 0.62350(16) -0.02927(10) 0.76460(14) 0.0409(3) Uani d . 1
C C6 0.67306(16) -0.04195(10) 0.91401(14) 0.0403(3) Uani d . 1
C C7 0.79166(16) 0.03028(10) 1.01395(13) 0.0404(3) Uani d . 1
C C9 1.01051(17) 0.25416(11) 0.97214(14) 0.0430(3) Uani d . 1
C C2 0.51172(17) -0.09885(12) 0.67429(16) 0.0497(4) Uani d . 1
H H2 0.4799 -0.0896 0.5762 0.060 Uiso calc R 1
C C3 0.44767(19) -0.18132(12) 0.72853(18) 0.0577(4) Uani d . 1
H H3 0.3740 -0.2279 0.6671 0.069 Uiso calc R 1
C C5 0.60373(19) -0.12639(12) 0.96486(17) 0.0538(4) Uani d . 1
H H5 0.6335 -0.1365 1.0627 0.065 Uiso calc R 1
C C4 0.4927(2) -0.19499(14) 0.87417(19) 0.0623(5) Uani d . 1
H H4 0.4484 -0.2502 0.9109 0.075 Uiso calc R 1
C C10 1.1944(2) 0.39775(14) 1.01329(19) 0.0650(5) Uani d . 1
H H10A 1.2220 0.3668 0.9365 0.098 Uiso calc R 1
H H10B 1.2933 0.4178 1.0883 0.098 Uiso calc R 1
H H10C 1.1272 0.4591 0.9794 0.098 Uiso calc R 1
C C8 0.8508(2) 0.00907(13) 1.17083(15) 0.0595(4) Uani d . 1
H H8A 0.9553 0.0427 1.2149 0.089 Uiso calc R 1
H H8B 0.8622 -0.0657 1.1871 0.089 Uiso calc R 1
H H8C 0.7727 0.0365 1.2110 0.089 Uiso calc R 1
O O1 0.68111(13) 0.04936(8) 0.70165(10) 0.0535(3) Uani d . 1
H H1 0.7464 0.0857 0.7631 0.080 Uiso calc R 1
O O2 0.98628(13) 0.25492(8) 0.84561(10) 0.0539(3) Uani d . 1
O O3 1.10557(14) 0.32236(9) 1.06669(11) 0.0603(3) Uani d . 1
N N1 0.83941(13) 0.10946(9) 0.95665(11) 0.0416(3) Uani d . 1
N N2 0.94739(14) 0.18236(10) 1.04034(11) 0.0470(3) Uani d . 1
H H2A 0.9736 0.1824 1.1315 0.056 Uiso calc R 1

loop_
_atom_site_aniso_label
_atom_site_aniso_U_11
_atom_site_aniso_U_22
_atom_site_aniso_U_33
_atom_site_aniso_U_12
_atom_site_aniso_U_13
_atom_site_aniso_U_23
C1 0.0454(7) 0.0377(7) 0.0412(7) 0.0050(5) 0.0167(6) 0.0020(5)
C6 0.0439(7) 0.0363(7) 0.0421(7) 0.0051(5) 0.0167(6) 0.0023(5)
C7 0.0460(7) 0.0404(7) 0.0361(7) 0.0071(6) 0.0156(6) 0.0029(5)
C9 0.0477(8) 0.0444(8) 0.0381(7) -0.0012(6) 0.0163(6) -0.0035(6)
C2 0.0521(8) 0.0504(9) 0.0447(8) 0.0007(6) 0.0138(6) -0.0056(6)
C3 0.0532(9) 0.0511(9) 0.0655(10) -0.0078(7) 0.0156(8) -0.0084(7)
C5 0.0632(9) 0.0506(9) 0.0495(8) -0.0015(7) 0.0216(7) 0.0089(7)
C4 0.0659(10) 0.0522(9) 0.0710(11) -0.0131(7) 0.0260(8) 0.0056(8)
C10 0.0688(10) 0.0671(11) 0.0637(10) -0.0237(9) 0.0284(8) -0.0088(8)
C8 0.0833(11) 0.0526(9) 0.0384(8) -0.0026(8) 0.0151(7) 0.0045(7)
O1 0.0721(7) 0.0501(6) 0.0362(5) -0.0107(5) 0.0155(5) 0.0007(4)
O2 0.0721(7) 0.0544(7) 0.0368(6) -0.0094(5) 0.0206(5) -0.0010(4)
O3 0.0716(7) 0.0673(7) 0.0464(6) -0.0274(6) 0.0258(5) -0.0137(5)
N1 0.0460(6) 0.0423(6) 0.0358(6) -0.0029(5) 0.0130(5) -0.0021(5)
N2 0.0563(7) 0.0524(7) 0.0319(6) -0.0097(5) 0.0145(5) -0.0034(5)

loop_
_atom_type_symbol
_atom_type_description
_atom_type_scat_dispersion_real
_atom_type_scat_dispersion_imag
_atom_type_scat_source
C C 0.0033 0.0016 'International Tables Vol C Tables 4.2.6.8 and 6.1.1.4'
H H 0.0000 0.0000 'International Tables Vol C Tables 4.2.6.8 and 6.1.1.4'
N N 0.0061 0.0033 'International Tables Vol C Tables 4.2.6.8 and 6.1.1.4'
O O 0.0106 0.0060 'International Tables Vol C Tables 4.2.6.8 and 6.1.1.4'

loop_
_geom_angle_atom_site_label_1
_geom_angle_atom_site_label_2
_geom_angle_atom_site_label_3
_geom_angle
O1 C1 C2 116.62(12)
O1 C1 C6 122.91(12)
C2 C1 C6 120.46(13)
C5 C6 C1 117.03(13)
C5 C6 C7 120.73(12)
C1 C6 C7 122.23(12)
N1 C7 C6 115.77(11)
N1 C7 C8 123.80(13)
C6 C7 C8 120.43(12)
O2 C9 O3 125.45(13)
O2 C9 N2 124.98(13)
O3 C9 N2 109.56(11)
C3 C2 C1 120.68(14)
C3 C2 H2 119.7
C1 C2 H2 119.7
C2 C3 C4 120.09(14)
C2 C3 H3 120.0
C4 C3 H3 120.0
C4 C5 C6 122.01(14)
C4 C5 H5 119.0
C6 C5 H5 119.0
C5 C4 C3 119.71(15)
C5 C4 H4 120.1
C3 C4 H4 120.1
O3 C10 H10A 109.5
O3 C10 H10B 109.5
H10A C10 H10B 109.5
O3 C10 H10C 109.5
H10A C10 H10C 109.5
H10B C10 H10C 109.5
C7 C8 H8A 109.5
C7 C8 H8B 109.5
H8A C8 H8B 109.5
C7 C8 H8C 109.5
H8A C8 H8C 109.5
H8B C8 H8C 109.5
C1 O1 H1 109.5
C9 O3 C10 116.48(11)
C7 N1 N2 120.41(11)
C9 N2 N1 116.81(11)
C9 N2 H2A 121.6
N1 N2 H2A 121.6

loop_
_geom_bond_atom_site_label_1
_geom_bond_atom_site_label_2
_geom_bond_distance
C1 O1 1.3592(16)
C1 C2 1.390(2)
C1 C6 1.4141(19)
C6 C5 1.4027(19)
C6 C7 1.4796(19)
C7 N1 1.2899(17)
C7 C8 1.4974(18)
C9 O2 1.2081(16)
C9 O3 1.3364(17)
C9 N2 1.3567(17)
C2 C3 1.377(2)
C2 H2 0.93
C3 C4 1.382(2)
C3 H3 0.93
C5 C4 1.381(2)
C5 H5 0.93
C4 H4 0.93
C10 O3 1.4364(19)
C10 H10A 0.96
C10 H10B 0.96
C10 H10C 0.96
C8 H8A 0.96
C8 H8B 0.96
C8 H8C 0.96
O1 H1 0.82
N1 N2 1.3757(16)
N2 H2A 0.86

loop_
_geom_hbond_atom_site_label_D
_geom_hbond_atom_site_label_H
_geom_hbond_atom_site_label_A
_geom_hbond_site_symmetry_A
_geom_hbond_distance_DH
_geom_hbond_distance_HA
_geom_hbond_distance_DA
_geom_hbond_angle_DHA
_geom_hbond_publ_flag
O1 H1 N1 . 0.82 1.85 2.5625(14) 145 yes
N2 H2A O2 4_566 0.86 2.25 3.0550(14) 156 yes
C8 H8A N2 . 0.96 2.47 2.820(2) 101 yes
C8 H8C Cg1 3_666 0.96 2.93 3.803(2) 151 yes

loop_
_geom_torsion_atom_site_label_1
_geom_torsion_atom_site_label_2
_geom_torsion_atom_site_label_3
_geom_torsion_atom_site_label_4
_geom_torsion
O1 C1 C6 C5 179.88(12)
C2 C1 C6 C5 -0.42(19)
O1 C1 C6 C7 0.3(2)
C2 C1 C6 C7 -179.99(12)
C5 C6 C7 N1 -175.42(12)
C1 C6 C7 N1 4.12(19)
C5 C6 C7 C8 5.3(2)
C1 C6 C7 C8 -175.19(13)
O1 C1 C2 C3 179.57(13)
C6 C1 C2 C3 -0.2(2)
C1 C2 C3 C4 0.8(2)
C1 C6 C5 C4 0.4(2)
C7 C6 C5 C4 179.96(14)
C6 C5 C4 C3 0.2(3)
C2 C3 C4 C5 -0.8(3)
O2 C9 O3 C10 -4.6(2)
N2 C9 O3 C10 174.30(13)
C6 C7 N1 N2 178.87(11)
C8 C7 N1 N2 -1.8(2)
O2 C9 N2 N1 -4.4(2)
O3 C9 N2 N1 176.72(11)
C7 N1 N2 C9 170.54(12)

loop_
_cod_related_entry_id
_cod_related_entry_database
_cod_related_entry_code
1 ChemSpider 12670079
